data_4344270
loop_
_publ_author_name
'Faggiani, R.'
'Gillespie, R.J.'
'Lock, C.J.L.'
'Tyrer, J.D.'

_publ_section_title
;
 Preparation, vibrational spectra, and crystal structure of
 dithionitronium hexachloroantimonate(V), S2 N Sb Cl6
;
_journal_name_full 'Inorganic Chemistry'
_journal_page_first 2975
_journal_page_last 2978
_journal_volume 17
_journal_year 1978
_chemical_formula_sum 'Cl6 N S2 Sb'
_chemical_name_systematic '(S2 N) (Sb Cl6)'
_space_group_IT_number 71
_symmetry_space_group_name_Hall '-I 2 2'
_symmetry_space_group_name_H-M 'I m m m'
_cell_angle_alpha 90
_cell_angle_beta 90
_cell_angle_gamma 90
_cell_formula_units_Z 2
_cell_length_a 9.299
_cell_length_b 7.976
_cell_length_c 7.07
_cell_volume 524.374
_citation_journal_id_ASTM INOCAJ
_cod_data_source_file Faggiani_INOCAJ_1978_21.cif
_cod_data_source_block Cl6N1S2Sb1
_cod_original_cell_volume 524.3736
_cod_original_formula_sum 'Cl6 N1 S2 Sb1'
_cod_database_code 4344270

loop_
_symmetry_equiv_pos_as_xyz
x,y,z
-x,-y,z
x,-y,-z
-x,y,-z
-x,-y,-z
x,y,-z
-x,y,z
x,-y,z
x+1/2,y+1/2,z+1/2
-x+1/2,-y+1/2,z+1/2
x+1/2,-y+1/2,-z+1/2
-x+1/2,y+1/2,-z+1/2
-x+1/2,-y+1/2,-z+1/2
x+1/2,y+1/2,-z+1/2
-x+1/2,y+1/2,z+1/2
x+1/2,-y+1/2,z+1/2

loop_
_atom_site_label
_atom_site_type_symbol
_atom_site_fract_x
_atom_site_fract_y
_atom_site_fract_z
_atom_site_occupancy
_atom_site_U_iso_or_equiv
N1 N+5 0.5 0 0 1 0.0
S1 S-2 0.5 0.1834 0 1 0.0
Cl1 Cl-1 0 0.2947 0 1 0.0
Sb1 Sb+5 0 0 0 1 0.0
Cl2 Cl-1 0.1778 0 0.2389 1 0.0
